data_4102924
loop_
_publ_author_name
'Agostino Pietrangelo'
'Spencer C. Knight'
'Aalo K. Gupta'
'Letitia J. Yao'
'Marc A. Hillmyer'
'William B. Tolman'

_publ_section_title
;
 Mechanistic Study of the Stereoselective Polymerization of d,l-Lactide
 Using Indium(III) Halides
;
_journal_name_full 'Journal of the American Chemical Society'
_journal_page_first 11649
_journal_page_last 11657
_journal_paper_doi 10.1021/ja103841h
_journal_volume 132
_journal_year 2010
_chemical_formula_moiety 'C14 H38 Cl6 In2 N2 O4'
_chemical_formula_sum 'C14 H38 Cl6 In2 N2 O4'
_chemical_formula_weight 740.80
_chemical_name_systematic
; 
 ? 
;
_space_group_IT_number 14
_symmetry_cell_setting monoclinic
_symmetry_space_group_name_Hall '-P 2yn'
_symmetry_space_group_name_H-M 'P 1 21/n 1'
_atom_sites_solution_hydrogens geom
_atom_sites_solution_primary direct
_atom_sites_solution_secondary difmap
_audit_creation_method SHELXL-97
_cell_angle_alpha 90.00
_cell_angle_beta 103.634(2)
_cell_angle_gamma 90.00
_cell_formula_units_Z 2
_cell_length_a 8.2451(14)
_cell_length_b 19.209(3)
_cell_length_c 8.7380(15)
_cell_measurement_reflns_used 2436
_cell_measurement_temperature 123(2)
_cell_measurement_theta_max 24.26
_cell_measurement_theta_min 2.62
_cell_volume 1344.9(4)
_computing_cell_refinement 'SAINT, Bruker'
_computing_data_collection 'SMART, Bruker'
_computing_data_reduction 'SAINT, Bruker'
_computing_molecular_graphics 'SHELXTL, Bruker'
_computing_publication_material 'Bruker SHELXTL'
_computing_structure_refinement 'SHELXL-97 (Sheldrick, 1997)'
_computing_structure_solution 'SHELXS-97 (Sheldrick, 1990)'
_diffrn_ambient_temperature 123(2)
_diffrn_measured_fraction_theta_full 0.999
_diffrn_measured_fraction_theta_max 0.999
_diffrn_measurement_device_type 'Bruker SMART Platform CCD'
_diffrn_measurement_method 'area detector, omega scans per phi'
_diffrn_radiation_monochromator graphite
_diffrn_radiation_source 'normal-focus sealed tube'
_diffrn_radiation_type MoK\a
_diffrn_radiation_wavelength 0.71073
_diffrn_reflns_av_R_equivalents 0.0592
_diffrn_reflns_av_sigmaI/netI 0.0502
_diffrn_reflns_limit_h_max 9
_diffrn_reflns_limit_h_min -9
_diffrn_reflns_limit_k_max 22
_diffrn_reflns_limit_k_min -22
_diffrn_reflns_limit_l_max 10
_diffrn_reflns_limit_l_min -10
_diffrn_reflns_number 10788
_diffrn_reflns_theta_full 25.06
_diffrn_reflns_theta_max 25.06
_diffrn_reflns_theta_min 2.12
_exptl_absorpt_coefficient_mu 2.332
_exptl_absorpt_correction_T_max 0.8003
_exptl_absorpt_correction_T_min 0.6527
_exptl_absorpt_correction_type multi-scan
_exptl_absorpt_process_details 'SADABS, R. Blessing, 1995'
_exptl_crystal_colour colorless
_exptl_crystal_density_diffrn 1.829
_exptl_crystal_density_method 'not measured'
_exptl_crystal_description plate
_exptl_crystal_F_000 736
_exptl_crystal_size_max .2
_exptl_crystal_size_mid .1
_exptl_crystal_size_min .1
_refine_diff_density_max 0.551
_refine_diff_density_min -0.778
_refine_diff_density_rms 0.149
_refine_ls_extinction_method none
_refine_ls_goodness_of_fit_ref 1.105
_refine_ls_hydrogen_treatment constr
_refine_ls_matrix_type full
_refine_ls_number_parameters 129
_refine_ls_number_reflns 2376
_refine_ls_number_restraints 0
_refine_ls_restrained_S_all 1.105
_refine_ls_R_factor_all 0.0604
_refine_ls_R_factor_gt 0.0343
_refine_ls_shift/su_max 0.000
_refine_ls_shift/su_mean 0.000
_refine_ls_structure_factor_coef Fsqd
_refine_ls_weighting_details 'calc w=1/[\s^2^(Fo^2^)+(0.0204P)^2^+4.2494P] where P=(Fo^2^+2Fc^2^)/3'
_refine_ls_weighting_scheme calc
_refine_ls_wR_factor_gt 0.0655
_refine_ls_wR_factor_ref 0.0740
_reflns_number_gt 1813
_reflns_number_total 2376
_reflns_threshold_expression >2sigma(I)
_cod_data_source_file ja103841h_si_001.cif
_cod_data_source_block 10012m
_cod_database_code 4102924

loop_
_symmetry_equiv_pos_as_xyz
'x, y, z'
'-x+1/2, y+1/2, -z+1/2'
'-x, -y, -z'
'x-1/2, -y-1/2, z-1/2'

loop_
_atom_site_label
_atom_site_type_symbol
_atom_site_fract_x
_atom_site_fract_y
_atom_site_fract_z
_atom_site_U_iso_or_equiv
_atom_site_adp_type
_atom_site_occupancy
_atom_site_symmetry_multiplicity
_atom_site_calc_flag
_atom_site_refinement_flags
In1 In 0.37183(5) 0.06855(2) 0.51048(4) 0.01264(12) Uani 1 1 d .
Cl2 Cl 0.28539(17) 0.17116(7) 0.34444(16) 0.0196(3) Uani 1 1 d .
Cl3 Cl 0.59643(16) 0.12884(7) 0.70371(16) 0.0201(3) Uani 1 1 d .
Cl1 Cl 0.14347(17) 0.08322(7) 0.64584(17) 0.0224(3) Uani 1 1 d .
O1 O 0.5393(4) 0.02858(18) 0.3754(4) 0.0122(8) Uani 1 1 d .
C3 C 0.7899(7) 0.1047(3) 0.2657(6) 0.0182(13) Uani 1 1 d .
H3A H 0.7949 0.1031 0.3777 0.022 Uiso 1 1 calc R
H3B H 0.8427 0.0628 0.2387 0.022 Uiso 1 1 calc R
C7 C 0.9688(8) 0.1058(4) 0.0073(7) 0.0335(16) Uani 1 1 d .
H7A H 0.9924 0.1144 -0.0935 0.050 Uiso 1 1 calc R
H7B H 0.8876 0.0692 -0.0024 0.050 Uiso 1 1 calc R
H7C H 1.0694 0.0921 0.0811 0.050 Uiso 1 1 calc R
N1 N 0.8866(5) 0.1668(2) 0.2324(5) 0.0171(10) Uani 1 1 d .
H1C H 0.9923 0.1616 0.2924 0.021 Uiso 1 1 calc R
C1 C 0.5208(7) 0.0392(3) 0.2108(6) 0.0187(13) Uani 1 1 d .
H1A H 0.4030 0.0427 0.1601 0.022 Uiso 1 1 calc R
H1B H 0.5658 -0.0006 0.1666 0.022 Uiso 1 1 calc R
C5 C 0.8226(9) 0.2384(4) 0.4539(8) 0.0402(18) Uani 1 1 d .
H5A H 0.7984 0.2850 0.4808 0.060 Uiso 1 1 calc R
H5B H 0.9299 0.2247 0.5163 0.060 Uiso 1 1 calc R
H5C H 0.7387 0.2074 0.4740 0.060 Uiso 1 1 calc R
C2 C 0.6096(6) 0.1050(3) 0.1767(6) 0.0191(13) Uani 1 1 d .
H2A H 0.6032 0.1081 0.0646 0.023 Uiso 1 1 calc R
H2B H 0.5543 0.1456 0.2070 0.023 Uiso 1 1 calc R
C6 C 0.9016(7) 0.1706(3) 0.0644(6) 0.0213(14) Uani 1 1 d .
H6A H 0.7924 0.1803 -0.0027 0.026 Uiso 1 1 calc R
H6B H 0.9742 0.2093 0.0542 0.026 Uiso 1 1 calc R
C4 C 0.8240(8) 0.2352(3) 0.2807(7) 0.0260(14) Uani 1 1 d .
H4A H 0.7116 0.2431 0.2183 0.031 Uiso 1 1 calc R
H4B H 0.8940 0.2724 0.2574 0.031 Uiso 1 1 calc R
O2 O 0.1873(4) 0.0002(2) 0.3372(4) 0.0166(8) Uani 1 1 d .
H2D H 0.0928 -0.0098 0.3801 0.025 Uiso 1 1 d R
H2E H 0.2411 -0.0425 0.3206 0.025 Uiso 1 1 d R

loop_
_atom_site_aniso_label
_atom_site_aniso_U_11
_atom_site_aniso_U_22
_atom_site_aniso_U_33
_atom_site_aniso_U_23
_atom_site_aniso_U_13
_atom_site_aniso_U_12
In1 0.00941(18) 0.0119(2) 0.01748(19) -0.00093(19) 0.00486(13) -0.00045(18)
Cl2 0.0168(7) 0.0155(8) 0.0260(8) 0.0035(6) 0.0039(6) 0.0015(6)
Cl3 0.0159(7) 0.0185(8) 0.0243(8) -0.0055(6) 0.0015(6) -0.0005(6)
Cl1 0.0187(7) 0.0192(9) 0.0338(8) -0.0037(6) 0.0152(6) -0.0018(6)
O1 0.0095(18) 0.012(2) 0.0171(19) 0.0008(16) 0.0075(15) 0.0011(15)
C3 0.019(3) 0.018(3) 0.016(3) 0.007(2) 0.000(2) -0.002(3)
C7 0.026(4) 0.051(5) 0.025(3) -0.008(3) 0.008(3) 0.001(3)
N1 0.013(2) 0.019(3) 0.020(2) 0.005(2) 0.005(2) 0.001(2)
C1 0.015(3) 0.023(3) 0.018(3) -0.001(3) 0.004(2) -0.002(3)
C5 0.036(4) 0.040(5) 0.046(4) -0.018(4) 0.013(3) -0.002(3)
C2 0.014(3) 0.026(4) 0.018(3) 0.003(3) 0.006(2) -0.001(3)
C6 0.018(3) 0.027(4) 0.020(3) 0.010(3) 0.008(2) -0.002(3)
C4 0.026(3) 0.017(3) 0.036(4) 0.001(3) 0.008(3) -0.003(3)
O2 0.0086(18) 0.018(2) 0.024(2) -0.0024(17) 0.0063(16) 0.0005(16)

loop_
_atom_type_symbol
_atom_type_description
_atom_type_scat_dispersion_real
_atom_type_scat_dispersion_imag
_atom_type_scat_source
C C 0.0033 0.0016 'International Tables Vol C Tables 4.2.6.8 and 6.1.1.4'
H H 0.0000 0.0000 'International Tables Vol C Tables 4.2.6.8 and 6.1.1.4'
N N 0.0061 0.0033 'International Tables Vol C Tables 4.2.6.8 and 6.1.1.4'
O O 0.0106 0.0060 'International Tables Vol C Tables 4.2.6.8 and 6.1.1.4'
Cl Cl 0.1484 0.1585 'International Tables Vol C Tables 4.2.6.8 and 6.1.1.4'
In In -0.7276 1.3100 'International Tables Vol C Tables 4.2.6.8 and 6.1.1.4'

loop_
_geom_angle_atom_site_label_1
_geom_angle_atom_site_label_2
_geom_angle_atom_site_label_3
_geom_angle
_geom_angle_site_symmetry_1
_geom_angle_site_symmetry_3
O1 In1 O1 75.77(14) . 3_656
O1 In1 O2 81.12(13) . .
O1 In1 O2 84.86(13) 3_656 .
O1 In1 Cl2 95.54(10) . .
O1 In1 Cl2 170.79(9) 3_656 .
O2 In1 Cl2 90.83(10) . .
O1 In1 Cl1 164.35(10) . .
O1 In1 Cl1 95.25(9) 3_656 .
O2 In1 Cl1 85.36(10) . .
Cl2 In1 Cl1 92.50(5) . .
O1 In1 Cl3 93.85(10) . .
O1 In1 Cl3 88.37(10) 3_656 .
O2 In1 Cl3 172.38(10) . .
Cl2 In1 Cl3 95.38(5) . .
Cl1 In1 Cl3 98.76(5) . .
C1 O1 In1 124.8(3) . .
C1 O1 In1 122.3(3) . 3_656
In1 O1 In1 104.23(14) . 3_656
N1 C3 C2 113.6(4) . .
N1 C3 H3A 108.8 . .
C2 C3 H3A 108.8 . .
N1 C3 H3B 108.8 . .
C2 C3 H3B 108.8 . .
H3A C3 H3B 107.7 . .
C6 C7 H7A 109.5 . .
C6 C7 H7B 109.5 . .
H7A C7 H7B 109.5 . .
C6 C7 H7C 109.5 . .
H7A C7 H7C 109.5 . .
H7B C7 H7C 109.5 . .
C3 N1 C6 113.4(4) . .
C3 N1 C4 113.9(4) . .
C6 N1 C4 110.1(4) . .
C3 N1 H1C 106.3 . .
C6 N1 H1C 106.3 . .
C4 N1 H1C 106.3 . .
O1 C1 C2 112.0(4) . .
O1 C1 H1A 109.2 . .
C2 C1 H1A 109.2 . .
O1 C1 H1B 109.2 . .
C2 C1 H1B 109.2 . .
H1A C1 H1B 107.9 . .
C4 C5 H5A 109.5 . .
C4 C5 H5B 109.5 . .
H5A C5 H5B 109.5 . .
C4 C5 H5C 109.5 . .
H5A C5 H5C 109.5 . .
H5B C5 H5C 109.5 . .
C3 C2 C1 110.9(5) . .
C3 C2 H2A 109.5 . .
C1 C2 H2A 109.5 . .
C3 C2 H2B 109.5 . .
C1 C2 H2B 109.5 . .
H2A C2 H2B 108.1 . .
C7 C6 N1 114.0(5) . .
C7 C6 H6A 108.7 . .
N1 C6 H6A 108.7 . .
C7 C6 H6B 108.7 . .
N1 C6 H6B 108.7 . .
H6A C6 H6B 107.6 . .
N1 C4 C5 113.4(5) . .
N1 C4 H4A 108.9 . .
C5 C4 H4A 108.9 . .
N1 C4 H4B 108.9 . .
C5 C4 H4B 108.9 . .
H4A C4 H4B 107.7 . .
In1 O2 H2D 109.3 . .
In1 O2 H2E 109.3 . .
H2D O2 H2E 109.5 . .

loop_
_geom_bond_atom_site_label_1
_geom_bond_atom_site_label_2
_geom_bond_distance
_geom_bond_site_symmetry_2
In1 O1 2.158(3) .
In1 O1 2.160(3) 3_656
In1 O2 2.290(4) .
In1 Cl2 2.4517(14) .
In1 Cl1 2.4645(14) .
In1 Cl3 2.4795(14) .
O1 C1 1.424(6) .
O1 In1 2.160(3) 3_656
C3 N1 1.502(7) .
C3 C2 1.506(7) .
C3 H3A 0.9700 .
C3 H3B 0.9700 .
C7 C6 1.496(8) .
C7 H7A 0.9600 .
C7 H7B 0.9600 .
C7 H7C 0.9600 .
N1 C6 1.503(7) .
N1 C4 1.507(7) .
N1 H1C 0.9100 .
C1 C2 1.526(8) .
C1 H1A 0.9700 .
C1 H1B 0.9700 .
C5 C4 1.517(8) .
C5 H5A 0.9600 .
C5 H5B 0.9600 .
C5 H5C 0.9600 .
C2 H2A 0.9700 .
C2 H2B 0.9700 .
C6 H6A 0.9700 .
C6 H6B 0.9700 .
C4 H4A 0.9700 .
C4 H4B 0.9700 .
O2 H2D 0.9600 .
O2 H2E 0.9600 .

loop_
_geom_hbond_atom_site_label_D
_geom_hbond_atom_site_label_H
_geom_hbond_atom_site_label_A
_geom_hbond_distance_DH
_geom_hbond_distance_HA
_geom_hbond_distance_DA
_geom_hbond_angle_DHA
_geom_hbond_site_symmetry_A
N1 H1C Cl2 0.91 2.36 3.203(5) 154.2 1_655
O2 H2D Cl1 0.96 2.37 3.196(4) 143.7 3_556
O2 H2E Cl3 0.96 2.17 3.123(4) 169.9 3_656

loop_
_geom_torsion_atom_site_label_1
_geom_torsion_atom_site_label_2
_geom_torsion_atom_site_label_3
_geom_torsion_atom_site_label_4
_geom_torsion
_geom_torsion_site_symmetry_1
_geom_torsion_site_symmetry_4
O1 In1 O1 C1 147.9(4) 3_656 .
O2 In1 O1 C1 61.0(4) . .
Cl2 In1 O1 C1 -29.0(4) . .
Cl1 In1 O1 C1 91.6(5) . .
Cl3 In1 O1 C1 -124.8(4) . .
O1 In1 O1 In1 0.0 3_656 3_656
O2 In1 O1 In1 -86.90(15) . 3_656
Cl2 In1 O1 In1 -176.88(11) . 3_656
Cl1 In1 O1 In1 -56.3(4) . 3_656
Cl3 In1 O1 In1 87.33(12) . 3_656
C2 C3 N1 C6 -64.3(6) . .
C2 C3 N1 C4 62.7(6) . .
In1 O1 C1 C2 89.8(5) . .
In1 O1 C1 C2 -127.8(4) 3_656 .
N1 C3 C2 C1 177.7(4) . .
O1 C1 C2 C3 53.7(6) . .
C3 N1 C6 C7 -53.0(6) . .
C4 N1 C6 C7 178.0(5) . .
C3 N1 C4 C5 57.4(6) . .
C6 N1 C4 C5 -173.9(5) . .
